data_7128385
loop_
_publ_author_name
'H\"ollerhage, Thomas'
'Carpentier, Ambre'
'Spaniol, Thomas P.'
'Maron, Laurent'
'Englert, Ulli'
'Okuda, Jun'

_publ_section_title
;
 Cationic strontium hydride complexes supported by an NNNN-type
 macrocycle.
;
_journal_issue 51
_journal_name_full 'Chemical communications (Cambridge, England)'
_journal_page_first 6316
_journal_page_last 6319
_journal_paper_doi 10.1039/d1cc02040d
_journal_volume 57
_journal_year 2021
_chemical_formula_moiety 'C30 H50 N4 O Sr'
_chemical_formula_sum 'C30 H50 N4 O Sr'
_chemical_formula_weight 570.36
_space_group_crystal_system triclinic
_space_group_IT_number 2
_space_group_name_Hall '-P 1'
_space_group_name_H-M_alt 'P -1'
_atom_sites_solution_hydrogens mixed
_audit_creation_date 2021-05-18
_audit_creation_method
;
Olex2 1.2
(compiled 2018.05.29 svn.r3508 for OlexSys, GUI svn.r5506)
;
_audit_update_record
;
2021-05-21 deposited with the CCDC.	2021-05-27 downloaded from the CCDC.
;
_cell_angle_alpha 88.58(3)
_cell_angle_beta 87.44(3)
_cell_angle_gamma 70.78(3)
_cell_formula_units_Z 2
_cell_length_a 8.8102(18)
_cell_length_b 9.0828(18)
_cell_length_c 19.687(4)
_cell_measurement_reflns_used 46091
_cell_measurement_temperature 100
_cell_measurement_theta_max 72.48
_cell_measurement_theta_min 2.25
_cell_volume 1486.0(6)
_computing_cell_refinement
;
X-Area Recipe 1.33.0.0 (STOE, 2015)
;
_computing_data_collection
;
X-Area Pilatus3_SV 1.31.131.0 (STOE, 2017)
;
_computing_data_reduction
;
X-Area Integrate 1.71.0.0 (STOE, 2016)
X-Area LANA 1.71.4.0 (STOE, 2017)
;
_computing_molecular_graphics 'Olex2 (Dolomanov et al., 2009)'
_computing_publication_material 'Olex2 (Dolomanov et al., 2009)'
_computing_structure_refinement 'ShelXL (Sheldrick, 2015)'
_computing_structure_solution 'SHELXT 2014/4 (Sheldrick, 2014)'
_diffrn_ambient_temperature 100.0
_diffrn_detector 'Hybrid Pixel Counting Detector'
_diffrn_detector_area_resol_mean 5.81
_diffrn_detector_type 'Dectris Pilatus 200K'
_diffrn_measured_fraction_theta_full 0.964
_diffrn_measured_fraction_theta_max 0.951
_diffrn_measurement_details
;
 7622 frames, detector distance = 65 mm
;
_diffrn_measurement_device '4-circle diffractometer'
_diffrn_measurement_device_type 'STOE STADIVARI'
_diffrn_measurement_method 'rotation method, \w scans'
_diffrn_radiation_collimation '0.5 mm diameter'
_diffrn_radiation_monochromator 'Graded multilayer mirror'
_diffrn_radiation_polarisn_norm 270
_diffrn_radiation_probe x-ray
_diffrn_radiation_type CuK\a
_diffrn_radiation_wavelength 1.54178
_diffrn_reflns_av_R_equivalents 0.0265
_diffrn_reflns_av_unetI/netI 0.0237
_diffrn_reflns_Laue_measured_fraction_full 0.964
_diffrn_reflns_Laue_measured_fraction_max 0.951
_diffrn_reflns_limit_h_max 10
_diffrn_reflns_limit_h_min -9
_diffrn_reflns_limit_k_max 9
_diffrn_reflns_limit_k_min -11
_diffrn_reflns_limit_l_max 24
_diffrn_reflns_limit_l_min -23
_diffrn_reflns_number 16035
_diffrn_reflns_point_group_measured_fraction_full 0.964
_diffrn_reflns_point_group_measured_fraction_max 0.951
_diffrn_reflns_theta_full 67.679
_diffrn_reflns_theta_max 71.283
_diffrn_reflns_theta_min 2.246
_diffrn_source 'sealed x-ray tube'
_diffrn_source_current 0.600
_diffrn_source_power 0.030
_diffrn_source_target Cu
_diffrn_source_type 'Xenocs Cu microfocus tube'
_diffrn_source_voltage 50
_exptl_absorpt_coefficient_mu 2.722
_exptl_absorpt_correction_T_max 0.5578
_exptl_absorpt_correction_T_min 0.1905
_exptl_absorpt_correction_type multi-scan
_exptl_absorpt_process_details
;
STOE X-Red32, absorption correction by Gaussian integration, analogous to
P. Coppens, "The Evaluation of Absorption and Extinction in Single-Crystal
Structure Analysis", published in: F. R. Ahmed (Editor), "Crystallographic
Computing", Munksgaard, Copenhagen (1970), 255 - 270.
Afterwards scaling of reflection intensities was performed within STOE LANA.
J. Koziskova, F. Hahn, J. Richter, J. Kozisek, "Comparison of different
absorption corrections on the model structure of tetrakis(\m~2~-acetato)-
diaqua-di-copper(II)", Acta Chimica Slovaca, vol. 9, no. 2, 2016, pp. 136 - 140.
Finally a spherical absorption correction was done within STOE LANA.
;
_exptl_crystal_colour yellow
_exptl_crystal_colour_primary yellow
_exptl_crystal_density_diffrn 1.275
_exptl_crystal_description rod
_exptl_crystal_F_000 608
_exptl_crystal_size_max 0.3
_exptl_crystal_size_mid 0.147
_exptl_crystal_size_min 0.06
_refine_diff_density_max 0.473
_refine_diff_density_min -0.337
_refine_diff_density_rms 0.045
_refine_ls_extinction_method none
_refine_ls_goodness_of_fit_ref 1.048
_refine_ls_hydrogen_treatment mixed
_refine_ls_matrix_type full
_refine_ls_number_parameters 520
_refine_ls_number_reflns 5489
_refine_ls_number_restraints 176
_refine_ls_restrained_S_all 1.037
_refine_ls_R_factor_all 0.0238
_refine_ls_R_factor_gt 0.0210
_refine_ls_shift/su_max 0.001
_refine_ls_shift/su_mean 0.000
_refine_ls_structure_factor_coef Fsqd
_refine_ls_weighting_details 'w=1/[\s^2^(Fo^2^)+(0.0372P)^2^+0.2071P] where P=(Fo^2^+2Fc^2^)/3'
_refine_ls_weighting_scheme calc
_refine_ls_wR_factor_gt 0.0553
_refine_ls_wR_factor_ref 0.0561
_reflns_Friedel_coverage 0.000
_reflns_number_gt 5064
_reflns_number_total 5489
_reflns_threshold_expression 'I > 2\s(I)'
_cod_data_source_file d1cc02040d2.cif
_cod_data_source_block jo00810neu
_cod_depositor_comments 'Adding full bibliography for 7128384--7128387.cif.'
_cod_database_code 7128385
_shelx_shelxl_version_number 2018/1
_shelx_space_group_comment
;
The symmetry employed for this shelxl refinement is uniquely defined
by the following loop, which should always be used as a source of
symmetry information in preference to the above space-group names.
They are only intended as comments.
;
_shelx_estimated_absorpt_t_max 0.854
_shelx_estimated_absorpt_t_min 0.496
_olex2_refinement_description
;
1. Fixed Uiso
 At 1.2 times of:
  All C(H,H) groups, All C(H,H,H,H) groups
2. Rigid bond restraints
 C1A, C2A, C3A, C4A, C5A, C6A, C7A, C8A, C1B, C2B, C3B, C4B, C5B, C6B, C7B, C8B
 with sigma for 1-2 distances of 0.005 and sigma for 1-3 distances of 0.005
3. Uiso/Uaniso restraints and constraints
C1A \\sim C2A \\sim C3A \\sim C4A \\sim C5A \\sim C6A \\sim C7A \\sim C8A \\sim
C1B \\sim C2B \\sim C3B \\sim C4B \\sim C5B \\sim C6B \\sim C7B \\sim C8B:
within 2A with sigma of 0.005 and sigma for terminal atoms of 0.005
4. Others
 Sof(C1B)=Sof(H1C)=Sof(H1D)=Sof(C2B)=Sof(H2C)=Sof(H2D)=Sof(C3B)=Sof(H3C)=
 Sof(H3D)=Sof(C4B)=Sof(H4C)=Sof(H4D)=Sof(C5B)=Sof(H5C)=Sof(H5D)=Sof(C6B)=
 Sof(H6C)=Sof(H6D)=Sof(C7B)=Sof(H7C)=Sof(H7D)=Sof(C8B)=Sof(H8C)=Sof(H8D)=1-
 FVAR(1)
 Sof(C1A)=Sof(H1A)=Sof(H1B)=Sof(C2A)=Sof(H2A)=Sof(H2B)=Sof(C3A)=Sof(H3A)=
 Sof(H3B)=Sof(C4A)=Sof(H4A)=Sof(H4B)=Sof(C5A)=Sof(H5A)=Sof(H5B)=Sof(C6A)=
 Sof(H6A)=Sof(H6B)=Sof(C7A)=Sof(H7A)=Sof(H7B)=Sof(C8A)=Sof(H8A)=Sof(H8B)=FVAR(1)
 Sof(H28C)=Sof(H28D)=Sof(C29B)=Sof(H29C)=Sof(H29D)=Sof(H30C)=Sof(H30D)=1-FVAR(2)
 Sof(H28A)=Sof(H28B)=Sof(C29A)=Sof(H29A)=Sof(H29B)=Sof(H30A)=Sof(H30B)=FVAR(2)
5.a Secondary CH2 refined with riding coordinates:
 C1A(H1A,H1B), C2A(H2A,H2B), C3A(H3A,H3B), C4A(H4A,H4B), C5A(H5A,H5B), C6A(H6A,
 H6B), C7A(H7A,H7B), C8A(H8A,H8B), C1B(H1C,H1D), C2B(H2C,H2D), C3B(H3C,H3D),
 C4B(H4C,H4D), C5B(H5C,H5D), C6B(H6C,H6D), C7B(H7C,H7D), C8B(H8C,H8D), C28(H28A,
 H28B), C28(H28C,H28D), C29A(H29A,H29B), C29B(H29C,H29D), C30(H30A,H30B),
 C30(H30C,H30D)
;
_olex2_submission_special_instructions 'No special instructions were received'

loop_
_space_group_symop_operation_xyz
'x, y, z'
'-x, -y, -z'

loop_
_atom_site_label
_atom_site_type_symbol
_atom_site_fract_x
_atom_site_fract_y
_atom_site_fract_z
_atom_site_U_iso_or_equiv
_atom_site_adp_type
_atom_site_occupancy
_atom_site_site_symmetry_order
_atom_site_calc_flag
_atom_site_refinement_flags_posn
_atom_site_refinement_flags_adp
_atom_site_refinement_flags_occupancy
_atom_site_disorder_assembly
_atom_site_disorder_group
Sr1 Sr 0.32520(2) 0.49931(2) 0.24768(2) 0.01566(5) Uani 1 1 d . . . . .
O1 O 0.28897(14) 0.43155(13) 0.37867(5) 0.0229(2) Uani 1 1 d . . . . .
N1 N 0.08203(18) 0.76853(17) 0.29033(7) 0.0288(3) Uani 1 1 d . . . . .
N2 N 0.11254(18) 0.64998(17) 0.14493(8) 0.0273(3) Uani 1 1 d . . . . .
N3 N 0.46524(17) 0.61503(17) 0.13754(7) 0.0260(3) Uani 1 1 d . . . . .
N4 N 0.43701(17) 0.73623(16) 0.28236(7) 0.0244(3) Uani 1 1 d . . . . .
C1A C -0.0493(2) 0.8084(2) 0.23870(12) 0.0266(4) Uani 0.8498(18) 1 d . U P A 1
H1A H -0.108856 0.733192 0.243884 0.032 Uiso 0.8498(18) 1 calc R . P A 1
H1B H -0.126235 0.913651 0.248400 0.032 Uiso 0.8498(18) 1 calc R . P A 1
C2A C 0.0155(3) 0.8052(2) 0.16590(11) 0.0256(4) Uani 0.8498(18) 1 d . U P A 1
H2A H -0.075790 0.845410 0.135367 0.031 Uiso 0.8498(18) 1 calc R . P A 1
H2B H 0.081188 0.875007 0.161351 0.031 Uiso 0.8498(18) 1 calc R . P A 1
C3A C 0.2110(3) 0.6598(3) 0.08083(10) 0.0261(4) Uani 0.8498(18) 1 d . U P A 1
H3A H 0.255636 0.554734 0.060688 0.031 Uiso 0.8498(18) 1 calc R . P A 1
H3B H 0.139337 0.728971 0.047472 0.031 Uiso 0.8498(18) 1 calc R . P A 1
C4A C 0.3479(2) 0.7208(3) 0.09327(10) 0.0251(4) Uani 0.8498(18) 1 d . U P A 1
H4A H 0.401773 0.732874 0.049281 0.030 Uiso 0.8498(18) 1 calc R . P A 1
H4B H 0.304417 0.824738 0.114550 0.030 Uiso 0.8498(18) 1 calc R . P A 1
C5A C 0.5652(3) 0.7033(2) 0.16767(11) 0.0230(4) Uani 0.8498(18) 1 d . U P A 1
H5A H 0.601307 0.761634 0.130796 0.028 Uiso 0.8498(18) 1 calc R . P A 1
H5B H 0.662232 0.627291 0.186992 0.028 Uiso 0.8498(18) 1 calc R . P A 1
C6A C 0.4755(2) 0.8171(2) 0.22287(9) 0.0225(4) Uani 0.8498(18) 1 d . U P A 1
H6A H 0.542585 0.879394 0.236211 0.027 Uiso 0.8498(18) 1 calc R . P A 1
H6B H 0.374853 0.889635 0.204729 0.027 Uiso 0.8498(18) 1 calc R . P A 1
C7A C 0.3063(3) 0.8493(2) 0.32656(10) 0.0233(4) Uani 0.8498(18) 1 d . U P A 1
H7A H 0.300248 0.799823 0.371518 0.028 Uiso 0.8498(18) 1 calc R . P A 1
H7B H 0.336375 0.943405 0.333831 0.028 Uiso 0.8498(18) 1 calc R . P A 1
C8A C 0.1414(3) 0.8985(2) 0.29614(11) 0.0249(4) Uani 0.8498(18) 1 d . U P A 1
H8A H 0.064699 0.979390 0.325071 0.030 Uiso 0.8498(18) 1 calc R . P A 1
H8B H 0.147560 0.944950 0.250501 0.030 Uiso 0.8498(18) 1 calc R . P A 1
C1B C 0.0128(14) 0.8770(14) 0.2447(6) 0.0276(14) Uani 0.1502(18) 1 d . U P A 2
H1C H 0.090664 0.922103 0.222419 0.033 Uiso 0.1502(18) 1 calc R . P A 2
H1D H -0.078637 0.961509 0.265174 0.033 Uiso 0.1502(18) 1 calc R . P A 2
C2B C -0.0414(14) 0.7841(14) 0.1972(8) 0.0242(15) Uani 0.1502(18) 1 d . U P A 2
H2C H -0.119403 0.856725 0.166939 0.029 Uiso 0.1502(18) 1 calc R . P A 2
H2D H -0.099735 0.724187 0.223786 0.029 Uiso 0.1502(18) 1 calc R . P A 2
C3B C 0.1548(14) 0.7394(15) 0.1040(6) 0.0248(14) Uani 0.1502(18) 1 d . U P A 2
H3C H 0.159738 0.833034 0.127227 0.030 Uiso 0.1502(18) 1 calc R . P A 2
H3D H 0.080160 0.772532 0.066121 0.030 Uiso 0.1502(18) 1 calc R . P A 2
C4B C 0.3159(15) 0.6410(15) 0.0794(5) 0.0216(15) Uani 0.1502(18) 1 d . U P A 2
H4C H 0.345994 0.688828 0.037369 0.026 Uiso 0.1502(18) 1 calc R . P A 2
H4D H 0.310948 0.537573 0.067344 0.026 Uiso 0.1502(18) 1 calc R . P A 2
C5B C 0.4899(16) 0.7363(15) 0.1451(6) 0.0236(14) Uani 0.1502(18) 1 d . U P A 2
H5C H 0.387181 0.824161 0.145259 0.028 Uiso 0.1502(18) 1 calc R . P A 2
H5D H 0.560376 0.753360 0.107221 0.028 Uiso 0.1502(18) 1 calc R . P A 2
C6B C 0.5669(14) 0.7287(14) 0.2092(6) 0.0216(14) Uani 0.1502(18) 1 d . U P A 2
H6C H 0.609663 0.816547 0.210922 0.026 Uiso 0.1502(18) 1 calc R . P A 2
H6D H 0.659269 0.630722 0.210988 0.026 Uiso 0.1502(18) 1 calc R . P A 2
C7B C 0.3477(13) 0.8754(12) 0.2843(6) 0.0233(13) Uani 0.1502(18) 1 d . U P A 2
H7C H 0.315719 0.916146 0.238131 0.028 Uiso 0.1502(18) 1 calc R . P A 2
H7D H 0.401740 0.941757 0.305327 0.028 Uiso 0.1502(18) 1 calc R . P A 2
C8B C 0.2049(17) 0.8694(14) 0.3272(6) 0.0207(14) Uani 0.1502(18) 1 d . U P A 2
H8C H 0.136021 0.977622 0.337310 0.025 Uiso 0.1502(18) 1 calc R . P A 2
H8D H 0.243575 0.817878 0.371056 0.025 Uiso 0.1502(18) 1 calc R . P A 2
C9 C 0.0043(2) 0.7423(2) 0.35487(10) 0.0327(4) Uani 1 1 d . . . . .
H9A H -0.037(3) 0.658(3) 0.3502(11) 0.041(6) Uiso 1 1 d . . . . .
H9B H -0.087(3) 0.834(3) 0.3672(11) 0.040(6) Uiso 1 1 d . . . . .
H9C H 0.086(2) 0.717(2) 0.3908(10) 0.030(5) Uiso 1 1 d . . . . .
C10 C 0.0123(2) 0.5565(2) 0.12713(10) 0.0285(4) Uani 1 1 d . . . . .
H10A H 0.076(2) 0.460(2) 0.1071(10) 0.027(5) Uiso 1 1 d . . . . .
H10B H -0.069(3) 0.611(3) 0.0949(11) 0.038(6) Uiso 1 1 d . . . . .
H10C H -0.043(3) 0.528(3) 0.1671(12) 0.042(6) Uiso 1 1 d . . . . .
C11 C 0.5778(2) 0.4842(2) 0.09920(9) 0.0293(4) Uani 1 1 d . . . . .
H11A H 0.657(3) 0.416(2) 0.1285(11) 0.032(5) Uiso 1 1 d . . . . .
H11B H 0.633(2) 0.522(2) 0.0631(11) 0.033(5) Uiso 1 1 d . . . . .
H11C H 0.517(3) 0.418(3) 0.0820(12) 0.051(7) Uiso 1 1 d . . . . .
C12 C 0.5765(2) 0.6726(2) 0.32484(9) 0.0254(3) Uani 1 1 d . . . . .
H12A H 0.552(3) 0.619(3) 0.3589(12) 0.036(6) Uiso 1 1 d . . . . .
H12B H 0.617(2) 0.754(2) 0.3402(10) 0.032(5) Uiso 1 1 d . . . . .
H12C H 0.662(3) 0.598(2) 0.2983(11) 0.034(5) Uiso 1 1 d . . . . .
C13 C 0.2181(2) 0.2426(2) 0.23773(9) 0.0277(4) Uani 1 1 d . . . . .
H13A H 0.318(3) 0.199(3) 0.2599(11) 0.036(6) Uiso 1 1 d . . . . .
H13B H 0.126(3) 0.239(3) 0.2656(11) 0.039(6) Uiso 1 1 d . . . . .
C14 C 0.2231(2) 0.19461(18) 0.16899(8) 0.0240(3) Uani 1 1 d . . . . .
C15 C 0.3609(2) 0.1690(2) 0.12495(9) 0.0306(4) Uani 1 1 d . . . . .
H15 H 0.457(3) 0.176(3) 0.1428(11) 0.041(6) Uiso 1 1 d . . . . .
C16 C 0.3590(3) 0.1375(2) 0.05667(10) 0.0405(5) Uani 1 1 d . . . . .
H16 H 0.451(3) 0.117(3) 0.0313(13) 0.052(7) Uiso 1 1 d . . . . .
C17 C 0.2224(3) 0.1245(2) 0.02826(10) 0.0442(5) Uani 1 1 d . . . . .
H17 H 0.228(3) 0.096(3) -0.0166(13) 0.054(7) Uiso 1 1 d . . . . .
C18 C 0.0875(3) 0.1432(2) 0.07029(10) 0.0367(4) Uani 1 1 d . . . . .
H18 H -0.007(3) 0.132(3) 0.0537(12) 0.051(7) Uiso 1 1 d . . . . .
C19 C 0.0863(2) 0.1765(2) 0.13868(9) 0.0289(4) Uani 1 1 d . . . . .
H19 H -0.013(2) 0.194(2) 0.1685(10) 0.028(5) Uiso 1 1 d . . . . .
C20 C 0.6474(2) 0.2885(2) 0.25921(9) 0.0265(3) Uani 1 1 d . . . . .
H20A H 0.622(3) 0.223(3) 0.2294(11) 0.036(6) Uiso 1 1 d . . . . .
H20B H 0.719(3) 0.338(3) 0.2376(11) 0.039(6) Uiso 1 1 d . . . . .
C21 C 0.68845(18) 0.22339(18) 0.32520(8) 0.0228(3) Uani 1 1 d . . . . .
C22 C 0.6209(2) 0.11468(19) 0.35626(9) 0.0250(3) Uani 1 1 d . . . . .
H22 H 0.551(2) 0.078(2) 0.3307(10) 0.028(5) Uiso 1 1 d . . . . .
C23 C 0.6532(2) 0.0584(2) 0.42178(9) 0.0291(4) Uani 1 1 d . . . . .
H23 H 0.604(2) -0.016(2) 0.4385(10) 0.029(5) Uiso 1 1 d . . . . .
C24 C 0.7576(2) 0.1050(2) 0.46110(9) 0.0323(4) Uani 1 1 d . . . . .
H24 H 0.778(3) 0.065(3) 0.5058(11) 0.037(6) Uiso 1 1 d . . . . .
C25 C 0.8281(2) 0.2085(2) 0.43175(9) 0.0313(4) Uani 1 1 d . . . . .
H25 H 0.899(3) 0.242(3) 0.4577(11) 0.042(6) Uiso 1 1 d . . . . .
C26 C 0.7959(2) 0.2658(2) 0.36655(9) 0.0272(4) Uani 1 1 d . . . . .
H26 H 0.848(3) 0.339(3) 0.3461(11) 0.039(6) Uiso 1 1 d . . . . .
C27 C 0.3755(2) 0.45438(19) 0.43637(8) 0.0217(3) Uani 1 1 d . . . . .
H27A H 0.347(2) 0.566(2) 0.4421(9) 0.024(5) Uiso 1 1 d . . . . .
H27B H 0.492(2) 0.405(2) 0.4245(9) 0.021(5) Uiso 1 1 d . . . . .
C28 C 0.3231(2) 0.3737(2) 0.49726(8) 0.0274(4) Uani 1 1 d . . . . .
H28A H 0.245849 0.450259 0.527792 0.033 Uiso 0.527(7) 1 calc R . P B 1
H28B H 0.416571 0.311583 0.523433 0.033 Uiso 0.527(7) 1 calc R . P B 1
H28C H 0.401485 0.268717 0.505208 0.033 Uiso 0.473(7) 1 calc R . P B 2
H28D H 0.309102 0.436187 0.538997 0.033 Uiso 0.473(7) 1 calc R . P B 2
C29A C 0.2400(4) 0.2644(5) 0.46274(17) 0.0260(11) Uani 0.527(7) 1 d . . P B 1
H29A H 0.318526 0.159916 0.453190 0.031 Uiso 0.527(7) 1 calc R . P B 1
H29B H 0.150032 0.252818 0.491924 0.031 Uiso 0.527(7) 1 calc R . P B 1
C29B C 0.1650(5) 0.3642(5) 0.47554(17) 0.0257(12) Uani 0.473(7) 1 d . . P B 2
H29C H 0.142609 0.273888 0.497462 0.031 Uiso 0.473(7) 1 calc R . P B 2
H29D H 0.075866 0.460491 0.487691 0.031 Uiso 0.473(7) 1 calc R . P B 2
C30 C 0.1839(3) 0.3459(3) 0.40210(9) 0.0416(5) Uani 1 1 d . . . . .
H30A H 0.073392 0.419111 0.410178 0.050 Uiso 0.527(7) 1 calc R . P B 1
H30B H 0.180508 0.271337 0.366827 0.050 Uiso 0.527(7) 1 calc R . P B 1
H30C H 0.231964 0.234353 0.390326 0.050 Uiso 0.473(7) 1 calc R . P B 2
H30D H 0.078259 0.388307 0.380837 0.050 Uiso 0.473(7) 1 calc R . P B 2

loop_
_atom_site_aniso_label
_atom_site_aniso_U_11
_atom_site_aniso_U_22
_atom_site_aniso_U_33
_atom_site_aniso_U_23
_atom_site_aniso_U_13
_atom_site_aniso_U_12
Sr1 0.01576(7) 0.01683(8) 0.01462(7) -0.00158(5) 0.00145(4) -0.00584(5)
O1 0.0263(6) 0.0294(6) 0.0165(5) 0.0002(4) 0.0000(4) -0.0139(5)
N1 0.0267(7) 0.0248(7) 0.0292(7) 0.0001(6) 0.0103(6) -0.0022(6)
N2 0.0268(7) 0.0243(7) 0.0339(8) 0.0046(6) -0.0114(6) -0.0117(6)
N3 0.0252(7) 0.0276(7) 0.0213(7) 0.0021(6) 0.0058(6) -0.0043(6)
N4 0.0292(7) 0.0225(7) 0.0248(7) 0.0032(5) -0.0072(6) -0.0123(6)
C1A 0.0179(9) 0.0263(10) 0.0327(11) -0.0014(9) 0.0014(8) -0.0036(8)
C2A 0.0232(10) 0.0239(9) 0.0283(10) 0.0019(8) -0.0033(8) -0.0058(8)
C3A 0.0265(11) 0.0338(11) 0.0186(9) 0.0008(8) -0.0036(8) -0.0106(9)
C4A 0.0274(10) 0.0307(10) 0.0190(8) 0.0059(7) -0.0009(7) -0.0122(8)
C5A 0.0207(10) 0.0300(10) 0.0208(10) 0.0007(8) 0.0036(8) -0.0126(8)
C6A 0.0243(9) 0.0240(9) 0.0222(9) 0.0001(7) 0.0007(7) -0.0123(8)
C7A 0.0280(11) 0.0211(9) 0.0220(9) -0.0056(7) 0.0021(8) -0.0097(8)
C8A 0.0241(10) 0.0205(9) 0.0274(10) -0.0061(8) 0.0027(8) -0.0038(8)
C1B 0.023(2) 0.024(2) 0.030(2) -0.005(2) -0.002(2) 0.000(2)
C2B 0.018(3) 0.024(3) 0.025(3) -0.003(3) 0.000(3) 0.001(3)
C3B 0.025(2) 0.030(3) 0.019(2) 0.002(2) -0.005(2) -0.008(2)
C4B 0.023(3) 0.032(3) 0.013(3) 0.003(2) -0.004(3) -0.013(3)
C5B 0.025(2) 0.030(2) 0.020(2) 0.000(2) 0.003(2) -0.015(2)
C6B 0.023(3) 0.028(3) 0.018(3) 0.000(3) 0.008(3) -0.016(2)
C7B 0.025(2) 0.022(2) 0.026(2) -0.006(2) 0.000(2) -0.011(2)
C8B 0.023(3) 0.018(3) 0.024(3) -0.009(2) -0.002(3) -0.010(3)
C9 0.0258(9) 0.0376(10) 0.0303(9) -0.0014(8) 0.0119(7) -0.0061(8)
C10 0.0243(8) 0.0252(9) 0.0381(10) 0.0021(7) -0.0093(7) -0.0100(8)
C11 0.0298(9) 0.0348(10) 0.0216(8) -0.0058(7) 0.0086(7) -0.0091(8)
C12 0.0262(9) 0.0280(9) 0.0247(8) 0.0010(7) -0.0053(7) -0.0121(8)
C13 0.0330(9) 0.0255(9) 0.0286(9) -0.0023(7) -0.0043(7) -0.0142(8)
C14 0.0304(9) 0.0159(7) 0.0272(8) 0.0030(6) -0.0060(7) -0.0093(7)
C15 0.0362(10) 0.0263(9) 0.0321(9) 0.0030(7) -0.0021(8) -0.0141(8)
C16 0.0569(13) 0.0351(10) 0.0318(10) 0.0017(8) 0.0084(9) -0.0198(10)
C17 0.0782(17) 0.0354(11) 0.0227(9) 0.0040(8) -0.0094(10) -0.0230(11)
C18 0.0520(12) 0.0264(9) 0.0350(10) 0.0067(7) -0.0208(9) -0.0156(9)
C19 0.0334(9) 0.0208(8) 0.0341(9) 0.0020(7) -0.0089(8) -0.0103(7)
C20 0.0211(8) 0.0284(9) 0.0282(8) -0.0051(7) -0.0013(7) -0.0053(7)
C21 0.0149(7) 0.0210(8) 0.0280(8) -0.0083(6) -0.0002(6) 0.0007(6)
C22 0.0205(8) 0.0207(8) 0.0314(9) -0.0068(7) -0.0049(6) -0.0027(7)
C23 0.0282(9) 0.0202(8) 0.0338(9) -0.0035(7) 0.0007(7) -0.0012(7)
C24 0.0341(10) 0.0292(9) 0.0248(9) -0.0064(7) -0.0045(7) 0.0022(8)
C25 0.0244(8) 0.0319(9) 0.0339(9) -0.0122(7) -0.0079(7) -0.0024(7)
C26 0.0178(8) 0.0286(9) 0.0335(9) -0.0084(7) -0.0007(7) -0.0050(7)
C27 0.0222(8) 0.0232(8) 0.0202(7) -0.0035(6) -0.0002(6) -0.0080(7)
C28 0.0291(9) 0.0363(9) 0.0189(7) 0.0012(7) -0.0024(6) -0.0134(8)
C29A 0.0248(19) 0.029(2) 0.0264(17) 0.0020(14) -0.0001(13) -0.0126(18)
C29B 0.027(2) 0.034(3) 0.0192(17) -0.0025(15) 0.0047(14) -0.014(2)
C30 0.0588(13) 0.0633(14) 0.0225(9) 0.0021(9) -0.0008(8) -0.0472(12)

loop_
_atom_type_symbol
_atom_type_description
_atom_type_scat_dispersion_real
_atom_type_scat_dispersion_imag
_atom_type_scat_source
C C 0.0181 0.0091 'International Tables Vol C Tables 4.2.6.8 and 6.1.1.4'
H H 0.0000 0.0000 'International Tables Vol C Tables 4.2.6.8 and 6.1.1.4'
N N 0.0311 0.0180 'International Tables Vol C Tables 4.2.6.8 and 6.1.1.4'
O O 0.0492 0.0322 'International Tables Vol C Tables 4.2.6.8 and 6.1.1.4'
Sr Sr -0.3528 1.8200 'International Tables Vol C Tables 4.2.6.8 and 6.1.1.4'

loop_
_geom_angle_atom_site_label_1
_geom_angle_atom_site_label_2
_geom_angle_atom_site_label_3
_geom_angle
_geom_angle_site_symmetry_1
_geom_angle_site_symmetry_3
_geom_angle_publ_flag
O1 Sr1 N1 79.09(5) . . ?
O1 Sr1 N2 134.63(4) . . ?
O1 Sr1 N3 154.25(4) . . ?
O1 Sr1 N4 90.57(4) . . ?
O1 Sr1 C13 79.08(5) . . ?
O1 Sr1 H13A 70.7(4) . . ?
O1 Sr1 C20 84.89(6) . . ?
N1 Sr1 N2 65.89(5) . . ?
N1 Sr1 N3 101.07(5) . . ?
N1 Sr1 C13 112.89(5) . . ?
N1 Sr1 H13A 126.2(5) . . ?
N1 Sr1 C20 149.35(5) . . ?
N2 Sr1 H13A 107.4(5) . . ?
N2 Sr1 C20 138.89(5) . . ?
N3 Sr1 N2 64.83(5) . . ?
N3 Sr1 C13 122.93(5) . . ?
N3 Sr1 H13A 125.0(4) . . ?
N3 Sr1 C20 82.50(6) . . ?
N4 Sr1 N1 66.54(5) . . ?
N4 Sr1 N2 100.32(5) . . ?
N4 Sr1 N3 66.66(5) . . ?
N4 Sr1 C13 169.44(5) . . ?
N4 Sr1 H13A 152.3(5) . . ?
N4 Sr1 C20 87.85(5) . . ?
C13 Sr1 N2 88.57(5) . . ?
C13 Sr1 H13A 19.9(5) . . ?
C13 Sr1 C20 89.14(6) . . ?
C20 Sr1 H13A 70.8(5) . . ?
C27 O1 Sr1 129.26(9) . . ?
C30 O1 Sr1 122.33(10) . . ?
C30 O1 C27 108.11(12) . . ?
C1A N1 Sr1 108.21(11) . . ?
C8A N1 Sr1 111.67(11) . . ?
C8A N1 C1A 109.60(16) . . ?
C8A N1 C9 110.30(15) . . ?
C1B N1 Sr1 119.2(5) . . ?
C1B N1 C8B 97.4(7) . . ?
C1B N1 C9 124.5(5) . . ?
C8B N1 Sr1 99.0(4) . . ?
C9 N1 Sr1 111.41(11) . . ?
C9 N1 C1A 105.42(15) . . ?
C9 N1 C8B 95.7(4) . . ?
C2A N2 Sr1 110.44(11) . . ?
C2A N2 C3A 109.68(16) . . ?
C2A N2 C10 111.55(15) . . ?
C3A N2 Sr1 108.57(11) . . ?
C2B N2 Sr1 98.8(4) . . ?
C3B N2 Sr1 118.1(5) . . ?
C3B N2 C2B 102.7(8) . . ?
C3B N2 C10 124.2(5) . . ?
C10 N2 Sr1 110.69(10) . . ?
C10 N2 C3A 105.77(14) . . ?
C10 N2 C2B 94.8(4) . . ?
C4A N3 Sr1 113.56(11) . . ?
C4A N3 C5A 108.81(15) . . ?
C4A N3 C11 111.47(14) . . ?
C5A N3 Sr1 106.31(10) . . ?
C4B N3 Sr1 99.1(4) . . ?
C5B N3 Sr1 117.6(5) . . ?
C5B N3 C4B 109.7(8) . . ?
C5B N3 C11 122.6(6) . . ?
C11 N3 Sr1 109.54(10) . . ?
C11 N3 C5A 106.80(14) . . ?
C11 N3 C4B 92.4(4) . . ?
C6A N4 Sr1 112.03(10) . . ?
C6A N4 C7A 110.10(14) . . ?
C6A N4 C12 111.34(14) . . ?
C7A N4 Sr1 107.40(10) . . ?
C6B N4 Sr1 97.9(4) . . ?
C7B N4 Sr1 122.0(5) . . ?
C7B N4 C6B 104.0(7) . . ?
C7B N4 C12 123.3(5) . . ?
C12 N4 Sr1 109.25(10) . . ?
C12 N4 C7A 106.50(14) . . ?
C12 N4 C6B 90.5(4) . . ?
N1 C1A H1A 109.0 . . ?
N1 C1A H1B 109.0 . . ?
H1A C1A H1B 107.8 . . ?
C2A C1A N1 112.99(15) . . ?
C2A C1A H1A 109.0 . . ?
C2A C1A H1B 109.0 . . ?
N2 C2A C1A 112.34(17) . . ?
N2 C2A H2A 109.1 . . ?
N2 C2A H2B 109.1 . . ?
C1A C2A H2A 109.1 . . ?
C1A C2A H2B 109.1 . . ?
H2A C2A H2B 107.9 . . ?
N2 C3A H3A 108.9 . . ?
N2 C3A H3B 108.9 . . ?
H3A C3A H3B 107.8 . . ?
C4A C3A N2 113.19(15) . . ?
C4A C3A H3A 108.9 . . ?
C4A C3A H3B 108.9 . . ?
N3 C4A C3A 111.15(16) . . ?
N3 C4A H4A 109.4 . . ?
N3 C4A H4B 109.4 . . ?
C3A C4A H4A 109.4 . . ?
C3A C4A H4B 109.4 . . ?
H4A C4A H4B 108.0 . . ?
N3 C5A H5A 108.8 . . ?
N3 C5A H5B 108.8 . . ?
N3 C5A C6A 113.66(15) . . ?
H5A C5A H5B 107.7 . . ?
C6A C5A H5A 108.8 . . ?
C6A C5A H5B 108.8 . . ?
N4 C6A C5A 111.50(16) . . ?
N4 C6A H6A 109.3 . . ?
N4 C6A H6B 109.3 . . ?
C5A C6A H6A 109.3 . . ?
C5A C6A H6B 109.3 . . ?
H6A C6A H6B 108.0 . . ?
N4 C7A H7A 108.9 . . ?
N4 C7A H7B 108.9 . . ?
H7A C7A H7B 107.7 . . ?
C8A C7A N4 113.45(15) . . ?
C8A C7A H7A 108.9 . . ?
C8A C7A H7B 108.9 . . ?
N1 C8A C7A 112.05(17) . . ?
N1 C8A H8A 109.2 . . ?
N1 C8A H8B 109.2 . . ?
C7A C8A H8A 109.2 . . ?
C7A C8A H8B 109.2 . . ?
H8A C8A H8B 107.9 . . ?
N1 C1B H1C 111.7 . . ?
N1 C1B H1D 111.7 . . ?
N1 C1B C2B 100.5(10) . . ?
H1C C1B H1D 109.4 . . ?
C2B C1B H1C 111.7 . . ?
C2B C1B H1D 111.7 . . ?
N2 C2B H2C 108.2 . . ?
N2 C2B H2D 108.2 . . ?
C1B C2B N2 116.3(9) . . ?
C1B C2B H2C 108.2 . . ?
C1B C2B H2D 108.2 . . ?
H2C C2B H2D 107.4 . . ?
N2 C3B H3C 111.2 . . ?
N2 C3B H3D 111.2 . . ?
N2 C3B C4B 102.8(10) . . ?
H3C C3B H3D 109.1 . . ?
C4B C3B H3C 111.2 . . ?
C4B C3B H3D 111.2 . . ?
N3 C4B H4C 108.7 . . ?
N3 C4B H4D 108.7 . . ?
C3B C4B N3 114.2(8) . . ?
C3B C4B H4C 108.7 . . ?
C3B C4B H4D 108.7 . . ?
H4C C4B H4D 107.6 . . ?
N3 C5B H5C 110.0 . . ?
N3 C5B H5D 110.0 . . ?
N3 C5B C6B 108.4(10) . . ?
H5C C5B H5D 108.4 . . ?
C6B C5B H5C 110.0 . . ?
C6B C5B H5D 110.0 . . ?
N4 C6B H6C 108.7 . . ?
N4 C6B H6D 108.7 . . ?
C5B C6B N4 114.1(8) . . ?
C5B C6B H6C 108.7 . . ?
C5B C6B H6D 108.7 . . ?
H6C C6B H6D 107.6 . . ?
N4 C7B H7C 111.1 . . ?
N4 C7B H7D 111.1 . . ?
N4 C7B C8B 103.5(9) . . ?
H7C C7B H7D 109.0 . . ?
C8B C7B H7C 111.1 . . ?
C8B C7B H7D 111.1 . . ?
N1 C8B H8C 108.4 . . ?
N1 C8B H8D 108.4 . . ?
C7B C8B N1 115.6(8) . . ?
C7B C8B H8C 108.4 . . ?
C7B C8B H8D 108.4 . . ?
H8C C8B H8D 107.4 . . ?
N1 C9 H9A 109.8(14) . . ?
N1 C9 H9B 110.6(13) . . ?
N1 C9 H9C 108.5(12) . . ?
H9A C9 H9B 107.3(18) . . ?
H9A C9 H9C 110.1(18) . . ?
H9B C9 H9C 110.6(17) . . ?
N2 C10 H10A 111.3(12) . . ?
N2 C10 H10B 112.1(13) . . ?
N2 C10 H10C 112.2(13) . . ?
H10A C10 H10B 107.6(17) . . ?
H10A C10 H10C 105.6(17) . . ?
H10B C10 H10C 107.7(18) . . ?
N3 C11 H11A 111.1(12) . . ?
N3 C11 H11B 110.6(12) . . ?
N3 C11 H11C 108.8(14) . . ?
H11A C11 H11B 108.4(17) . . ?
H11A C11 H11C 105.5(18) . . ?
H11B C11 H11C 112.3(18) . . ?
N4 C12 H12A 109.4(14) . . ?
N4 C12 H12B 112.1(12) . . ?
N4 C12 H12C 108.7(12) . . ?
H12A C12 H12B 112.2(18) . . ?
H12A C12 H12C 106.0(18) . . ?
H12B C12 H12C 108.3(17) . . ?
Sr1 C13 H13A 77.0(13) . . ?
Sr1 C13 H13B 119.3(13) . . ?
H13A C13 H13B 113.3(18) . . ?
C14 C13 Sr1 111.71(11) . . ?
C14 C13 H13A 114.0(13) . . ?
C14 C13 H13B 115.8(13) . . ?
C15 C14 C13 122.68(16) . . ?
C15 C14 C19 115.16(16) . . ?
C19 C14 C13 122.09(16) . . ?
C14 C15 H15 118.8(14) . . ?
C16 C15 C14 122.04(19) . . ?
C16 C15 H15 119.2(14) . . ?
C15 C16 H16 118.5(16) . . ?
C15 C16 C17 121.4(2) . . ?
C17 C16 H16 119.9(16) . . ?
C16 C17 H17 118.7(16) . . ?
C18 C17 C16 118.15(18) . . ?
C18 C17 H17 122.9(16) . . ?
C17 C18 H18 121.3(15) . . ?
C17 C18 C19 121.40(19) . . ?
C19 C18 H18 117.3(15) . . ?
C14 C19 H19 117.1(11) . . ?
C18 C19 C14 121.81(18) . . ?
C18 C19 H19 121.0(11) . . ?
Sr1 C20 H20A 87.9(13) . . ?
Sr1 C20 H20B 107.4(13) . . ?
H20A C20 H20B 111.5(18) . . ?
C21 C20 Sr1 115.76(11) . . ?
C21 C20 H20A 114.5(13) . . ?
C21 C20 H20B 116.2(13) . . ?
C22 C21 C20 122.67(15) . . ?
C22 C21 C26 114.42(16) . . ?
C26 C21 C20 122.87(16) . . ?
C21 C22 H22 118.8(12) . . ?
C23 C22 C21 122.76(16) . . ?
C23 C22 H22 118.5(12) . . ?
C22 C23 H23 117.4(12) . . ?
C22 C23 C24 120.98(18) . . ?
C24 C23 H23 121.6(12) . . ?
C23 C24 H24 119.7(14) . . ?
C25 C24 C23 117.66(17) . . ?
C25 C24 H24 122.6(13) . . ?
C24 C25 H25 119.0(14) . . ?
C26 C25 C24 121.74(17) . . ?
C26 C25 H25 119.3(14) . . ?
C21 C26 H26 116.7(13) . . ?
C25 C26 C21 122.42(17) . . ?
C25 C26 H26 120.9(13) . . ?
O1 C27 H27A 106.8(11) . . ?
O1 C27 H27B 106.7(10) . . ?
O1 C27 C28 106.96(13) . . ?
H27A C27 H27B 111.5(15) . . ?
C28 C27 H27A 113.0(11) . . ?
C28 C27 H27B 111.6(11) . . ?
C27 C28 H28A 111.2 . . ?
C27 C28 H28B 111.2 . . ?
C27 C28 H28C 111.3 . . ?
C27 C28 H28D 111.3 . . ?
C27 C28 C29A 102.77(16) . . ?
H28A C28 H28B 109.1 . . ?
H28C C28 H28D 109.2 . . ?
C29A C28 H28A 111.2 . . ?
C29A C28 H28B 111.2 . . ?
C29B C28 C27 102.17(18) . . ?
C29B C28 H28C 111.3 . . ?
C29B C28 H28D 111.3 . . ?
C28 C29A H29A 111.2 . . ?
C28 C29A H29B 111.2 . . ?
H29A C29A H29B 109.1 . . ?
C30 C29A C28 102.7(2) . . ?
C30 C29A H29A 111.2 . . ?
C30 C29A H29B 111.2 . . ?
C28 C29B H29C 110.8 . . ?
C28 C29B H29D 110.8 . . ?
H29C C29B H29D 108.8 . . ?
C30 C29B C28 104.9(2) . . ?
C30 C29B H29C 110.8 . . ?
C30 C29B H29D 110.8 . . ?
O1 C30 C29B 106.37(19) . . ?
O1 C30 H30A 109.7 . . ?
O1 C30 H30B 109.7 . . ?
O1 C30 H30C 110.5 . . ?
O1 C30 H30D 110.5 . . ?
C29A C30 O1 110.00(19) . . ?
C29A C30 H30A 109.7 . . ?
C29A C30 H30B 109.7 . . ?
C29B C30 H30C 110.5 . . ?
C29B C30 H30D 110.5 . . ?
H30A C30 H30B 108.2 . . ?
H30C C30 H30D 108.6 . . ?

loop_
_geom_bond_atom_site_label_1
_geom_bond_atom_site_label_2
_geom_bond_distance
_geom_bond_site_symmetry_2
_geom_bond_publ_flag
Sr1 O1 2.6662(12) . ?
Sr1 N1 2.7868(18) . ?
Sr1 N2 2.8264(18) . ?
Sr1 N3 2.7982(15) . ?
Sr1 N4 2.7560(15) . ?
Sr1 C13 2.8025(18) . ?
Sr1 H13A 2.75(2) . ?
Sr1 C20 2.869(2) . ?
O1 C27 1.4519(19) . ?
O1 C30 1.447(2) . ?
N1 C1A 1.521(3) . ?
N1 C8A 1.449(2) . ?
N1 C1B 1.326(12) . ?
N1 C8B 1.816(12) . ?
N1 C9 1.468(2) . ?
N2 C2A 1.447(3) . ?
N2 C3A 1.517(2) . ?
N2 C2B 1.798(13) . ?
N2 C3B 1.261(11) . ?
N2 C10 1.470(2) . ?
N3 C4A 1.462(2) . ?
N3 C5A 1.518(3) . ?
N3 C4B 1.736(11) . ?
N3 C5B 1.205(12) . ?
N3 C11 1.472(2) . ?
N4 C6A 1.453(2) . ?
N4 C7A 1.521(2) . ?
N4 C6B 1.788(11) . ?
N4 C7B 1.250(11) . ?
N4 C12 1.464(2) . ?
C1A H1A 0.9900 . ?
C1A H1B 0.9900 . ?
C1A C2A 1.516(3) . ?
C2A H2A 0.9900 . ?
C2A H2B 0.9900 . ?
C3A H3A 0.9900 . ?
C3A H3B 0.9900 . ?
C3A C4A 1.515(3) . ?
C4A H4A 0.9900 . ?
C4A H4B 0.9900 . ?
C5A H5A 0.9900 . ?
C5A H5B 0.9900 . ?
C5A C6A 1.521(3) . ?
C6A H6A 0.9900 . ?
C6A H6B 0.9900 . ?
C7A H7A 0.9900 . ?
C7A H7B 0.9900 . ?
C7A C8A 1.518(3) . ?
C8A H8A 0.9900 . ?
C8A H8B 0.9900 . ?
C1B H1C 0.9900 . ?
C1B H1D 0.9900 . ?
C1B C2B 1.470(16) . ?
C2B H2C 0.9900 . ?
C2B H2D 0.9900 . ?
C3B H3C 0.9900 . ?
C3B H3D 0.9900 . ?
C3B C4B 1.474(17) . ?
C4B H4C 0.9900 . ?
C4B H4D 0.9900 . ?
C5B H5C 0.9900 . ?
C5B H5D 0.9900 . ?
C5B C6B 1.449(17) . ?
C6B H6C 0.9900 . ?
C6B H6D 0.9900 . ?
C7B H7C 0.9900 . ?
C7B H7D 0.9900 . ?
C7B C8B 1.499(16) . ?
C8B H8C 0.9900 . ?
C8B H8D 0.9900 . ?
C9 H9A 0.96(2) . ?
C9 H9B 0.98(2) . ?
C9 H9C 1.00(2) . ?
C10 H10A 0.96(2) . ?
C10 H10B 0.98(2) . ?
C10 H10C 0.98(2) . ?
C11 H11A 0.97(2) . ?
C11 H11B 0.96(2) . ?
C11 H11C 1.00(2) . ?
C12 H12A 0.88(2) . ?
C12 H12B 0.98(2) . ?
C12 H12C 0.97(2) . ?
C13 H13A 0.96(2) . ?
C13 H13B 0.97(2) . ?
C13 C14 1.426(2) . ?
C14 C15 1.418(3) . ?
C14 C19 1.426(2) . ?
C15 H15 0.95(2) . ?
C15 C16 1.383(3) . ?
C16 H16 0.90(2) . ?
C16 C17 1.390(3) . ?
C17 H17 0.92(3) . ?
C17 C18 1.383(3) . ?
C18 H18 0.95(2) . ?
C18 C19 1.386(3) . ?
C19 H19 1.00(2) . ?
C20 H20A 0.93(2) . ?
C20 H20B 0.97(2) . ?
C20 C21 1.425(2) . ?
C21 C22 1.424(2) . ?
C21 C26 1.425(2) . ?
C22 H22 0.95(2) . ?
C22 C23 1.382(3) . ?
C23 H23 0.95(2) . ?
C23 C24 1.400(3) . ?
C24 H24 0.94(2) . ?
C24 C25 1.389(3) . ?
C25 H25 0.95(2) . ?
C25 C26 1.379(3) . ?
C26 H26 0.99(2) . ?
C27 H27A 0.97(2) . ?
C27 H27B 0.996(19) . ?
C27 C28 1.522(2) . ?
C28 H28A 0.9900 . ?
C28 H28B 0.9900 . ?
C28 H28C 0.9900 . ?
C28 H28D 0.9900 . ?
C28 C29A 1.594(4) . ?
C28 C29B 1.504(4) . ?
C29A H29A 0.9900 . ?
C29A H29B 0.9900 . ?
C29A C30 1.409(4) . ?
C29B H29C 0.9900 . ?
C29B H29D 0.9900 . ?
C29B C30 1.455(4) . ?
C30 H30A 0.9900 . ?
C30 H30B 0.9900 . ?
C30 H30C 0.9900 . ?
C30 H30D 0.9900 . ?
